data_4307634
loop_
_publ_author_name
'Eduardo J. Fern\'andez'
'Antonio Laguna'
'Jos\'e M. L\'opez-de-Luzuriaga'
'Miguel Monge'
'Manuel Montiel'
'M. Elena Olmos'

_publ_section_title
;
Photophysical Studies and Excited-State Structure of a Blue Phosphorescent
Gold-Thallium Complex
;
_journal_name_full 'Inorganic Chemistry'
_journal_page_first 2953
_journal_page_last 2955
_journal_paper_doi 10.1021/ic062127g
_journal_volume 46
_journal_year 2007
_chemical_formula_sum 'C19 H8 Au Cl10 Tl'
_chemical_formula_weight 992.09
_chemical_name_systematic
; 
 ? 
;
_space_group_IT_number 2
_symmetry_cell_setting triclinic
_symmetry_space_group_name_Hall '-P 1'
_symmetry_space_group_name_H-M 'P -1'
_atom_sites_solution_hydrogens geom
_atom_sites_solution_primary direct
_atom_sites_solution_secondary difmap
_audit_creation_method SHELXL-97
_cell_angle_alpha 76.3517(9)
_cell_angle_beta 77.1357(8)
_cell_angle_gamma 80.2140(9)
_cell_formula_units_Z 2
_cell_length_a 8.4051(2)
_cell_length_b 10.4775(2)
_cell_length_c 14.7541(3)
_cell_measurement_reflns_used 5416
_cell_measurement_temperature 223(2)
_cell_measurement_theta_max 27.88
_cell_measurement_theta_min 1.45
_cell_volume 1221.44(5)
_computing_cell_refinement 'Denzo and Scalepack (Otwinowski and Minor,1997)'
_computing_data_collection 'Nonius KappaCCD'
_computing_data_reduction 'Denzo and Scalepack (Otwinowski and Minor,1997)'
_computing_molecular_graphics 'ORTEP-III for Windows'
_computing_publication_material SHELXL-97
_computing_structure_refinement 'SHELXL-97 (Sheldrick, 1997)'
_computing_structure_solution 'SHELXS-97 (Sheldrick, 1990)'
_diffrn_ambient_temperature 223(2)
_diffrn_detector_area_resol_mean 9
_diffrn_measured_fraction_theta_full 0.990
_diffrn_measured_fraction_theta_max 0.990
_diffrn_measurement_device_type 'Nonius KappaCCD'
_diffrn_measurement_method '\f & \w-scan'
_diffrn_radiation_monochromator graphite
_diffrn_radiation_source 'fine-focus sealed tube'
_diffrn_radiation_type MoK\a
_diffrn_radiation_wavelength 0.71073
_diffrn_reflns_av_R_equivalents 0.0420
_diffrn_reflns_av_sigmaI/netI 0.0348
_diffrn_reflns_limit_h_max 11
_diffrn_reflns_limit_h_min -10
_diffrn_reflns_limit_k_max 13
_diffrn_reflns_limit_k_min -13
_diffrn_reflns_limit_l_max 19
_diffrn_reflns_limit_l_min -18
_diffrn_reflns_number 19226
_diffrn_reflns_theta_full 27.93
_diffrn_reflns_theta_max 27.93
_diffrn_reflns_theta_min 0.21
_exptl_absorpt_coefficient_mu 13.689
_exptl_absorpt_correction_T_max 0.1919
_exptl_absorpt_correction_T_min 0.1049
_exptl_absorpt_correction_type multi-scan
_exptl_absorpt_process_details Scalepack
_exptl_crystal_colour 'pale yellow'
_exptl_crystal_density_diffrn 2.697
_exptl_crystal_density_method 'not measured'
_exptl_crystal_description 'irregular block'
_exptl_crystal_F_000 904
_exptl_crystal_size_max 0.30
_exptl_crystal_size_mid 0.20
_exptl_crystal_size_min 0.18
_refine_diff_density_max 0.831
_refine_diff_density_min -1.570
_refine_diff_density_rms 0.169
_refine_ls_extinction_method none
_refine_ls_goodness_of_fit_ref 1.027
_refine_ls_hydrogen_treatment mixed
_refine_ls_matrix_type full
_refine_ls_number_parameters 281
_refine_ls_number_reflns 5790
_refine_ls_number_restraints 88
_refine_ls_restrained_S_all 1.020
_refine_ls_R_factor_all 0.0424
_refine_ls_R_factor_gt 0.0299
_refine_ls_shift/su_max 0.001
_refine_ls_shift/su_mean 0.000
_refine_ls_structure_factor_coef Fsqd
_refine_ls_weighting_details 'calc w=1/[\s^2^(Fo^2^)+(0.0343P)^2^+1.5533P] where P=(Fo^2^+2Fc^2^)/3'
_refine_ls_weighting_scheme calc
_refine_ls_wR_factor_gt 0.0644
_refine_ls_wR_factor_ref 0.0690
_reflns_number_gt 4789
_reflns_number_total 5790
_reflns_threshold_expression >2sigma(I)
_cod_data_source_file ic062127g-file001.cif
_cod_data_source_block ele46
_cod_depositor_comments
;
The following automatic conversions were performed:
'_symmetry_cell_setting' value 'Triclinic' changed to 'triclinic'
according to '/home/saulius/struct/CIF-dictionaries/cif_core.dic'
dictionary named 'cif_core.dic' version 2.4.1 from
2010-06-29.

'_exptl_absorpt_correction_type' value 'multiscan' changed to
'multi-scan' according to
'/home/saulius/struct/CIF-dictionaries/cif_core.dic' dictionary named
'cif_core.dic' version 2.4.1 from 2010-06-29.

Automatic conversion script
Id: cif_fix_enum 1527 2010-12-29 10:47:43Z saulius 
;
_cod_original_cell_volume 1221.44(4)
_cod_database_code 4307634

loop_
_symmetry_equiv_pos_as_xyz
'x, y, z'
'-x, -y, -z'

loop_
_atom_site_label
_atom_site_type_symbol
_atom_site_fract_x
_atom_site_fract_y
_atom_site_fract_z
_atom_site_U_iso_or_equiv
_atom_site_adp_type
_atom_site_occupancy
_atom_site_symmetry_multiplicity
_atom_site_calc_flag
_atom_site_refinement_flags
_atom_site_disorder_assembly
_atom_site_disorder_group
Au Au 0.08146(2) 0.440320(18) 0.397256(13) 0.02841(6) Uani 1 1 d . . .
Tl Tl 0.39487(2) 0.28945(2) 0.334862(15) 0.03726(7) Uani 1 1 d . . .
C1 C 0.1487(5) 0.6022(4) 0.2952(3) 0.0278(10) Uani 1 1 d DU . .
C2 C 0.0557(5) 0.6605(4) 0.2259(3) 0.0290(10) Uani 1 1 d DU . .
C3 C 0.0956(6) 0.7699(5) 0.1536(3) 0.0312(10) Uani 1 1 d DU . .
C4 C 0.2366(5) 0.8254(5) 0.1504(3) 0.0300(10) Uani 1 1 d DU . .
C5 C 0.3345(5) 0.7706(4) 0.2172(3) 0.0284(10) Uani 1 1 d DU . .
C6 C 0.2902(6) 0.6614(4) 0.2876(3) 0.0292(10) Uani 1 1 d DU . .
Cl1 Cl -0.11815(16) 0.59038(14) 0.22629(10) 0.0436(3) Uani 1 1 d D . .
Cl2 Cl -0.02521(18) 0.83588(14) 0.06999(10) 0.0471(3) Uani 1 1 d D . .
Cl3 Cl 0.28905(18) 0.96017(13) 0.06238(10) 0.0429(3) Uani 1 1 d D . .
Cl4 Cl 0.51273(16) 0.83638(14) 0.21095(11) 0.0468(3) Uani 1 1 d D . .
Cl5 Cl 0.42087(15) 0.59162(13) 0.36806(10) 0.0384(3) Uani 1 1 d D . .
C11 C 0.0147(5) 0.2731(5) 0.4935(3) 0.0289(10) Uani 1 1 d DU . .
C12 C 0.1035(5) 0.2060(4) 0.5630(3) 0.0278(10) Uani 1 1 d DU . .
C13 C 0.0597(5) 0.0927(5) 0.6284(3) 0.0303(10) Uani 1 1 d DU . .
C14 C -0.0834(6) 0.0428(5) 0.6269(3) 0.0316(10) Uani 1 1 d DU . .
C15 C -0.1758(6) 0.1058(5) 0.5583(4) 0.0317(10) Uani 1 1 d DU . .
C16 C -0.1260(5) 0.2181(5) 0.4929(3) 0.0298(10) Uani 1 1 d DU . .
Cl6 Cl 0.28052(16) 0.26608(14) 0.56881(10) 0.0403(3) Uani 1 1 d D . .
Cl7 Cl 0.17749(18) 0.01278(14) 0.71186(10) 0.0475(3) Uani 1 1 d D . .
Cl8 Cl -0.14421(18) -0.09335(14) 0.71042(10) 0.0454(3) Uani 1 1 d D . .
Cl9 Cl -0.35207(16) 0.04372(14) 0.55419(11) 0.0432(3) Uani 1 1 d D . .
Cl10 Cl -0.24229(16) 0.29505(15) 0.40704(10) 0.0449(3) Uani 1 1 d D . .
C21 C 0.3739(7) 0.3553(5) 0.1051(4) 0.0375(11) Uani 1 1 d DU . .
C22 C 0.4843(7) 0.2413(6) 0.1075(4) 0.0448(13) Uani 1 1 d DU . .
H22 H 0.4516 0.1640 0.0992 0.054 Uiso 1 1 calc R . .
C23 C 0.6414(7) 0.2384(6) 0.1220(4) 0.0512(14) Uani 1 1 d DU . .
H23 H 0.7158 0.1605 0.1219 0.061 Uiso 1 1 calc R . .
C24 C 0.6890(7) 0.3513(6) 0.1366(4) 0.0539(15) Uani 1 1 d DU . .
H24 H 0.7951 0.3497 0.1480 0.065 Uiso 1 1 calc R . .
C25 C 0.5799(7) 0.4660(6) 0.1345(4) 0.0464(14) Uani 1 1 d DU . .
H25 H 0.6114 0.5428 0.1443 0.056 Uiso 1 1 calc R . .
C26 C 0.4248(7) 0.4673(5) 0.1179(4) 0.0404(12) Uani 1 1 d DU . .
H26 H 0.3518 0.5461 0.1154 0.049 Uiso 1 1 calc R . .
C27 C 0.2016(8) 0.3598(7) 0.0882(5) 0.0623(18) Uani 1 1 d DU . .
H27A H 0.1994 0.2912 0.0545 0.094 Uiso 1 1 calc R . .
H27B H 0.1690 0.4457 0.0505 0.094 Uiso 1 1 calc R . .
H27C H 0.1259 0.3456 0.1487 0.094 Uiso 1 1 calc R . .

loop_
_atom_site_aniso_label
_atom_site_aniso_U_11
_atom_site_aniso_U_22
_atom_site_aniso_U_33
_atom_site_aniso_U_23
_atom_site_aniso_U_13
_atom_site_aniso_U_12
Au 0.02357(10) 0.02856(11) 0.03198(11) -0.00065(8) -0.00922(7) -0.00282(7)
Tl 0.03132(11) 0.03866(13) 0.04007(13) -0.00587(9) -0.00633(8) -0.00332(9)
C1 0.024(2) 0.026(2) 0.031(2) -0.0012(19) -0.0082(19) 0.0015(18)
C2 0.023(2) 0.027(2) 0.037(3) -0.005(2) -0.0093(19) -0.0032(18)
C3 0.029(2) 0.033(3) 0.031(3) 0.000(2) -0.013(2) -0.001(2)
C4 0.030(2) 0.026(2) 0.034(3) -0.007(2) -0.006(2) -0.0036(19)
C5 0.026(2) 0.024(2) 0.038(3) -0.008(2) -0.0090(19) -0.0043(18)
C6 0.034(2) 0.025(2) 0.032(3) -0.0031(19) -0.017(2) -0.0017(19)
Cl1 0.0320(6) 0.0509(8) 0.0503(8) 0.0019(6) -0.0194(6) -0.0136(6)
Cl2 0.0467(8) 0.0507(8) 0.0447(8) 0.0086(6) -0.0271(6) -0.0096(6)
Cl3 0.0518(8) 0.0351(7) 0.0419(7) 0.0035(6) -0.0142(6) -0.0147(6)
Cl4 0.0365(7) 0.0414(7) 0.0661(10) -0.0006(7) -0.0202(6) -0.0155(6)
Cl5 0.0364(6) 0.0365(7) 0.0472(8) -0.0033(6) -0.0239(6) -0.0041(5)
C11 0.024(2) 0.031(3) 0.032(3) -0.006(2) -0.0087(19) -0.0012(19)
C12 0.025(2) 0.030(2) 0.028(2) -0.006(2) -0.0066(18) -0.0002(19)
C13 0.028(2) 0.035(3) 0.026(2) -0.003(2) -0.0088(19) 0.003(2)
C14 0.031(2) 0.032(3) 0.031(3) -0.005(2) -0.003(2) -0.005(2)
C15 0.026(2) 0.035(3) 0.035(3) -0.010(2) -0.0048(19) -0.002(2)
C16 0.023(2) 0.034(3) 0.032(3) -0.005(2) -0.0068(19) -0.0021(19)
Cl6 0.0334(6) 0.0477(8) 0.0428(7) -0.0014(6) -0.0190(5) -0.0090(6)
Cl7 0.0526(8) 0.0470(8) 0.0416(8) 0.0050(6) -0.0252(6) -0.0010(6)
Cl8 0.0530(8) 0.0376(7) 0.0406(8) 0.0040(6) -0.0067(6) -0.0120(6)
Cl9 0.0313(6) 0.0438(7) 0.0550(8) -0.0041(6) -0.0092(6) -0.0129(6)
Cl10 0.0353(7) 0.0539(8) 0.0458(8) 0.0071(6) -0.0223(6) -0.0112(6)
C21 0.046(3) 0.038(3) 0.028(3) -0.001(2) -0.010(2) -0.010(2)
C22 0.060(3) 0.038(3) 0.041(3) -0.010(3) -0.014(3) -0.010(3)
C23 0.050(3) 0.052(3) 0.044(3) -0.008(3) -0.006(3) 0.008(3)
C24 0.034(3) 0.082(4) 0.048(4) -0.011(3) -0.009(3) -0.014(3)
C25 0.056(3) 0.052(3) 0.036(3) -0.012(3) -0.007(3) -0.020(3)
C26 0.047(3) 0.037(3) 0.033(3) -0.006(2) -0.002(2) -0.003(2)
C27 0.048(3) 0.077(5) 0.064(4) -0.001(4) -0.022(3) -0.017(3)

loop_
_atom_type_symbol
_atom_type_description
_atom_type_scat_dispersion_real
_atom_type_scat_dispersion_imag
_atom_type_scat_source
C C 0.0033 0.0016 'International Tables Vol C Tables 4.2.6.8 and 6.1.1.4'
H H 0.0000 0.0000 'International Tables Vol C Tables 4.2.6.8 and 6.1.1.4'
Au Au -2.0133 8.8022 'International Tables Vol C Tables 4.2.6.8 and 6.1.1.4'
Tl Tl -2.8358 9.6688 'International Tables Vol C Tables 4.2.6.8 and 6.1.1.4'
Cl Cl 0.1484 0.1585 'International Tables Vol C Tables 4.2.6.8 and 6.1.1.4'

loop_
_geom_angle_atom_site_label_1
_geom_angle_atom_site_label_2
_geom_angle_atom_site_label_3
_geom_angle
_geom_angle_site_symmetry_1
_geom_angle_site_symmetry_3
_geom_angle_publ_flag
C1 Au C11 176.87(17) . . ?
C1 Au Tl 90.04(12) . . ?
C11 Au Tl 88.56(12) . . ?
C1 Au Cl1 54.97(12) . . ?
C11 Au Cl1 123.27(12) . . ?
Tl Au Cl1 114.52(3) . . ?
C1 Au Cl10 123.56(12) . . ?
C11 Au Cl10 54.72(12) . . ?
Tl Au Cl10 114.14(3) . . ?
Cl1 Au Cl10 68.59(3) . . ?
C1 Au Cl6 128.11(12) . . ?
C11 Au Cl6 53.49(12) . . ?
Tl Au Cl6 63.88(3) . . ?
Cl1 Au Cl6 175.79(3) . . ?
Cl10 Au Cl6 108.20(3) . . ?
C1 Au Cl5 53.09(12) . . ?
C11 Au Cl5 128.44(12) . . ?
Tl Au Cl5 64.01(2) . . ?
Cl1 Au Cl5 108.01(3) . . ?
Cl10 Au Cl5 175.41(3) . . ?
Cl6 Au Cl5 75.02(3) . . ?
Au Tl Cl6 64.43(2) . . ?
Au Tl Cl5 64.95(2) . . ?
Cl6 Tl Cl5 75.58(3) . . ?
Au Tl Cl8 82.52(3) . 2_556 ?
Cl6 Tl Cl8 102.41(3) . 2_556 ?
Cl5 Tl Cl8 145.09(3) . 2_556 ?
Au Tl Cl10 124.85(3) . 1_655 ?
Cl6 Tl Cl10 76.48(3) . 1_655 ?
Cl5 Tl Cl10 68.84(3) . 1_655 ?
Cl8 Tl Cl10 145.53(3) 2_556 1_655 ?
Au Tl Cl9 105.68(2) . 2_556 ?
Cl6 Tl Cl9 70.78(3) . 2_556 ?
Cl5 Tl Cl9 145.51(3) . 2_556 ?
Cl8 Tl Cl9 53.35(3) 2_556 2_556 ?
Cl10 Tl Cl9 95.64(3) 1_655 2_556 ?
C2 C1 C6 114.6(4) . . ?
C2 C1 Au 121.2(3) . . ?
C6 C1 Au 124.2(3) . . ?
C1 C2 C3 124.1(4) . . ?
C1 C2 Cl1 118.2(4) . . ?
C3 C2 Cl1 117.6(4) . . ?
C4 C3 C2 118.6(4) . . ?
C4 C3 Cl2 120.0(4) . . ?
C2 C3 Cl2 121.4(4) . . ?
C5 C4 C3 119.7(4) . . ?
C5 C4 Cl3 120.5(3) . . ?
C3 C4 Cl3 119.8(4) . . ?
C4 C5 C6 119.7(4) . . ?
C4 C5 Cl4 119.6(4) . . ?
C6 C5 Cl4 120.7(4) . . ?
C5 C6 C1 123.3(4) . . ?
C5 C6 Cl5 118.2(3) . . ?
C1 C6 Cl5 118.5(4) . . ?
C2 Cl1 Au 65.62(16) . . ?
C6 Cl5 Tl 89.50(15) . . ?
C6 Cl5 Au 64.27(15) . . ?
Tl Cl5 Au 51.043(18) . . ?
C12 C11 C16 115.2(4) . . ?
C12 C11 Au 123.3(3) . . ?
C16 C11 Au 121.5(3) . . ?
C11 C12 C13 123.8(4) . . ?
C11 C12 Cl6 118.5(4) . . ?
C13 C12 Cl6 117.7(3) . . ?
C12 C13 C14 119.3(4) . . ?
C12 C13 Cl7 121.4(4) . . ?
C14 C13 Cl7 119.3(4) . . ?
C15 C14 C13 119.1(5) . . ?
C15 C14 Cl8 120.9(4) . . ?
C13 C14 Cl8 120.0(4) . . ?
C14 C15 C16 119.8(4) . . ?
C14 C15 Cl9 119.7(4) . . ?
C16 C15 Cl9 120.5(4) . . ?
C15 C16 C11 122.8(4) . . ?
C15 C16 Cl10 119.2(3) . . ?
C11 C16 Cl10 118.0(4) . . ?
C12 Cl6 Tl 88.21(15) . . ?
C12 Cl6 Au 64.71(16) . . ?
Tl Cl6 Au 51.68(2) . . ?
C16 Cl10 Au 65.79(15) . . ?
C22 C21 C26 118.2(5) . . ?
C22 C21 C27 121.8(5) . . ?
C26 C21 C27 120.1(5) . . ?
C23 C22 C21 121.4(5) . . ?
C22 C23 C24 119.5(5) . . ?
C25 C24 C23 119.7(6) . . ?
C26 C25 C24 119.7(5) . . ?
C25 C26 C21 121.5(5) . . ?

loop_
_geom_bond_atom_site_label_1
_geom_bond_atom_site_label_2
_geom_bond_distance
_geom_bond_site_symmetry_2
_geom_bond_publ_flag
Au C1 2.051(5) . ?
Au C11 2.051(5) . ?
Au Tl 2.9115(3) . ?
Au Cl1 3.2811(13) . ?
Au Cl10 3.2971(13) . ?
Au Cl6 3.3475(13) . ?
Au Cl5 3.3919(12) . ?
Tl Cl6 3.3319(14) . ?
Tl Cl5 3.3654(13) . ?
Tl Cl8 3.4428(14) 2_556 ?
Tl Cl10 3.4605(12) 1_655 ?
Tl Cl9 3.5303(14) 2_556 ?
C1 C2 1.388(6) . ?
C1 C6 1.404(6) . ?
C2 C3 1.400(6) . ?
C2 Cl1 1.742(4) . ?
C3 C4 1.393(6) . ?
C3 Cl2 1.717(5) . ?
C4 C5 1.383(6) . ?
C4 Cl3 1.722(5) . ?
C5 C6 1.392(6) . ?
C5 Cl4 1.729(4) . ?
C6 Cl5 1.746(5) . ?
C11 C12 1.387(6) . ?
C11 C16 1.404(6) . ?
C12 C13 1.388(6) . ?
C12 Cl6 1.737(5) . ?
C13 C14 1.397(6) . ?
C13 Cl7 1.724(5) . ?
C14 C15 1.388(6) . ?
C14 Cl8 1.718(5) . ?
C15 C16 1.393(6) . ?
C15 Cl9 1.734(5) . ?
C16 Cl10 1.736(5) . ?
C21 C22 1.381(7) . ?
C21 C26 1.382(7) . ?
C21 C27 1.514(8) . ?
C22 C23 1.378(8) . ?
C23 C24 1.389(8) . ?
C24 C25 1.381(8) . ?
C25 C26 1.376(7) . ?
